data_2214215
loop_
_publ_author_name
'Liang, Zu-Pei'
'Li, Jian'
'Yang Hua'
'Wang, Hong-Liang'

_publ_section_title
;
 4-(5-Bromo-1,3-dioxoisoindolin-2-yl)benzoic acid
 <i>N</i>,<i>N</i>-dimethylformamide solvate
;
_journal_coeditor_code HB2427
_journal_issue 7
_journal_name_full 'Acta Crystallographica Section E'
_journal_page_first o3065
_journal_page_last o3065
_journal_paper_doi 10.1107/S1600536807025913
_journal_volume 63
_journal_year 2007
_chemical_formula_iupac 'C15 H8 Br N O4, C3 H7 N O'
_chemical_formula_moiety 'C15 H8 Br N O4, C3 H7 N O'
_chemical_formula_sum 'C18 H15 Br N2 O5'
_chemical_formula_weight 419.23
_chemical_name_systematic
;4-(5-Bromo-1,3-dioxoisoindolin-2-yl)benzoic acid N,N-dimethylformamide
 solvate
;
_space_group_IT_number 2
_symmetry_cell_setting triclinic
_symmetry_space_group_name_Hall '-P 1'
_symmetry_space_group_name_H-M 'P -1'
_atom_sites_solution_hydrogens geom
_atom_sites_solution_primary direct
_atom_sites_solution_secondary difmap
_cell_angle_alpha 101.231(2)
_cell_angle_beta 93.417(3)
_cell_angle_gamma 107.273(2)
_cell_formula_units_Z 2
_cell_length_a 5.9686(9)
_cell_length_b 8.3214(12)
_cell_length_c 19.058(3)
_cell_measurement_reflns_used 2063
_cell_measurement_temperature 294(2)
_cell_measurement_theta_max 26.06
_cell_measurement_theta_min 2.63
_cell_volume 879.6(2)
_computing_cell_refinement 'SAINT (Bruker, 1997)'
_computing_data_collection 'SMART (Bruker, 1997)'
_computing_data_reduction SAINT
_computing_molecular_graphics 'SHELXTL (Bruker, 1997)'
_computing_publication_material SHELXTL
_computing_structure_refinement 'SHELXL97 (Sheldrick, 1997)'
_computing_structure_solution 'SHELXS97 (Sheldrick, 1997)'
_diffrn_ambient_temperature 294(2)
_diffrn_measured_fraction_theta_full 0.980
_diffrn_measured_fraction_theta_max 0.980
_diffrn_measurement_device_type 'Bruker SMART CCD'
_diffrn_measurement_method \w
_diffrn_radiation_monochromator graphite
_diffrn_radiation_source 'fine-focus sealed tube'
_diffrn_radiation_type MoK\a
_diffrn_radiation_wavelength 0.71073
_diffrn_reflns_av_R_equivalents 0.0218
_diffrn_reflns_av_sigmaI/netI 0.0438
_diffrn_reflns_limit_h_max 7
_diffrn_reflns_limit_h_min -7
_diffrn_reflns_limit_k_max 10
_diffrn_reflns_limit_k_min -10
_diffrn_reflns_limit_l_max 23
_diffrn_reflns_limit_l_min -15
_diffrn_reflns_number 5114
_diffrn_reflns_theta_full 26.40
_diffrn_reflns_theta_max 26.40
_diffrn_reflns_theta_min 1.10
_exptl_absorpt_coefficient_mu 2.369
_exptl_absorpt_correction_T_max 0.764
_exptl_absorpt_correction_T_min 0.578
_exptl_absorpt_correction_type multi-scan
_exptl_absorpt_process_details '(SADABS; Bruker, 1997)'
_exptl_crystal_colour colorless
_exptl_crystal_density_diffrn 1.583
_exptl_crystal_density_method 'not measured'
_exptl_crystal_description block
_exptl_crystal_F_000 424
_exptl_crystal_size_max 0.26
_exptl_crystal_size_mid 0.22
_exptl_crystal_size_min 0.12
_refine_diff_density_max 0.400
_refine_diff_density_min -0.417
_refine_ls_extinction_coef 0.062(4)
_refine_ls_extinction_expression Fc^*^=kFc[1+0.001xFc^2^\l^3^/sin(2\q)]^-1/4^
_refine_ls_extinction_method SHELXL97
_refine_ls_goodness_of_fit_ref 1.127
_refine_ls_hydrogen_treatment constr
_refine_ls_matrix_type full
_refine_ls_number_parameters 239
_refine_ls_number_reflns 3561
_refine_ls_number_restraints 0
_refine_ls_restrained_S_all 1.127
_refine_ls_R_factor_all 0.0647
_refine_ls_R_factor_gt 0.0396
_refine_ls_shift/su_max 0.002
_refine_ls_shift/su_mean 0.000
_refine_ls_structure_factor_coef Fsqd
_refine_ls_weighting_details 'calc w=1/[\s^2^(Fo^2^)+(0.061P)^2^+0.029P] where P=(Fo^2^+2Fc^2^)/3'
_refine_ls_weighting_scheme calc
_refine_ls_wR_factor_gt 0.0952
_refine_ls_wR_factor_ref 0.1179
_reflns_number_gt 2643
_reflns_number_total 3561
_reflns_threshold_expression I>2\s(I)
_cod_data_source_file hb2427.cif
_cod_data_source_block I
_cod_depositor_comments
;
The following automatic conversions were performed:
'_symmetry_cell_setting' value 'Triclinic' changed to 'triclinic'
according to '/home/saulius/struct/CIF-dictionaries/cif_core.dic'
dictionary named 'cif_core.dic' version 2.4.1 from 2010-06-29.

Automatic conversion script
Id: cif_fix_enum 1527 2010-12-29 10:47:43Z saulius 

The following automatic conversions were performed:

'_symmetry_cell_setting' value 'Triclinic' changed to 'triclinic'
according to /home/saulius/struct/CIF-dictionaries/cif_core.dic
dictionary named 'cif_core.dic' version 2.4.1 from 2010-06-29.

Automatic conversion script
Id: cif_fix_values 1715 2011-07-08 13:25:40Z adriana 
;
_cod_database_code 2214215
_cod_database_fobs_code 2214215

loop_
_symmetry_equiv_pos_as_xyz
'x, y, z'
'-x, -y, -z'

loop_
_atom_site_type_symbol
_atom_site_label
_atom_site_fract_x
_atom_site_fract_y
_atom_site_fract_z
_atom_site_U_iso_or_equiv
_atom_site_adp_type
_atom_site_calc_flag
_atom_site_refinement_flags
_atom_site_occupancy
Br Br1 -0.43214(7) 0.20856(4) 0.48540(2) 0.0632(2) Uani d . 1
O O1 -0.1509(4) 0.8323(3) 0.37081(13) 0.0516(6) Uani d . 1
O O2 0.3821(4) 0.5901(3) 0.26776(14) 0.0597(6) Uani d . 1
O O3 0.7047(4) 1.3643(3) 0.17597(14) 0.0619(7) Uani d . 1
H H3 0.7489 1.4260 0.1475 0.093 Uiso calc R 1
O O4 0.3495(4) 1.3123(3) 0.11588(13) 0.0604(6) Uani d . 1
N N1 0.1307(4) 0.7455(3) 0.30854(14) 0.0405(6) Uani d . 1
C C1 -0.0493(5) 0.7278(4) 0.35266(16) 0.0390(7) Uani d . 1
C C2 -0.0781(5) 0.5619(4) 0.37446(16) 0.0369(6) Uani d . 1
C C3 -0.2363(5) 0.4823(4) 0.41681(17) 0.0415(7) Uani d . 1
H H3A -0.3506 0.5283 0.4351 0.050 Uiso calc R 1
C C4 -0.2140(6) 0.3285(4) 0.43040(17) 0.0442(7) Uani d . 1
C C5 -0.0431(6) 0.2596(4) 0.40437(17) 0.0469(8) Uani d . 1
H H5 -0.0324 0.1581 0.4156 0.056 Uiso calc R 1
C C6 0.1121(6) 0.3415(4) 0.36169(17) 0.0443(7) Uani d . 1
H H6 0.2279 0.2968 0.3438 0.053 Uiso calc R 1
C C7 0.0890(5) 0.4929(4) 0.34652(16) 0.0399(7) Uani d . 1
C C8 0.2262(6) 0.6062(4) 0.30239(18) 0.0429(7) Uani d . 1
C C9 0.2166(5) 0.8872(4) 0.27445(16) 0.0374(7) Uani d . 1
C C10 0.0590(5) 0.9331(4) 0.23213(16) 0.0398(7) Uani d . 1
H H10 -0.1025 0.8760 0.2275 0.048 Uiso calc R 1
C C11 0.1456(5) 1.0653(4) 0.19680(16) 0.0406(7) Uani d . 1
H H11 0.0410 1.0969 0.1684 0.049 Uiso calc R 1
C C12 0.3859(5) 1.1507(4) 0.20329(15) 0.0359(6) Uani d . 1
C C13 0.5403(5) 1.1039(4) 0.24672(17) 0.0426(7) Uani d . 1
H H13 0.7019 1.1609 0.2517 0.051 Uiso calc R 1
C C14 0.4556(5) 0.9732(4) 0.28260(17) 0.0425(7) Uani d . 1
H H14 0.5595 0.9436 0.3121 0.051 Uiso calc R 1
C C15 0.4749(5) 1.2844(4) 0.16040(17) 0.0430(7) Uani d . 1
O O5 -0.1165(4) 0.5819(3) 0.09856(14) 0.0597(6) Uani d . 1
N N2 0.2246(4) 0.7231(4) 0.06190(15) 0.0479(7) Uani d . 1
C C16 0.0984(6) 0.6147(4) 0.09704(18) 0.0497(8) Uani d . 1
H H16 0.1766 0.5586 0.1226 0.060 Uiso calc R 1
C C17 0.1156(6) 0.8105(5) 0.0182(2) 0.0603(9) Uani d . 1
H H17A -0.0530 0.7689 0.0173 0.090 Uiso calc R 1
H H17B 0.1554 0.7881 -0.0300 0.090 Uiso calc R 1
H H17C 0.1721 0.9325 0.0384 0.090 Uiso calc R 1
C C18 0.4768(7) 0.7532(7) 0.0622(3) 0.0818(13) Uani d . 1
H H18A 0.5272 0.6866 0.0920 0.123 Uiso calc R 1
H H18B 0.5599 0.8736 0.0808 0.123 Uiso calc R 1
H H18C 0.5102 0.7193 0.0138 0.123 Uiso calc R 1

loop_
_atom_site_aniso_label
_atom_site_aniso_U_11
_atom_site_aniso_U_22
_atom_site_aniso_U_33
_atom_site_aniso_U_12
_atom_site_aniso_U_13
_atom_site_aniso_U_23
Br1 0.0765(3) 0.0469(2) 0.0669(3) 0.00944(18) 0.01407(19) 0.02855(19)
O1 0.0564(13) 0.0408(12) 0.0702(16) 0.0257(11) 0.0207(12) 0.0218(11)
O2 0.0655(15) 0.0520(14) 0.0746(17) 0.0320(12) 0.0304(13) 0.0169(12)
O3 0.0464(13) 0.0750(17) 0.0739(18) 0.0141(12) 0.0162(12) 0.0443(14)
O4 0.0634(15) 0.0670(16) 0.0588(15) 0.0195(12) 0.0041(12) 0.0350(13)
N1 0.0437(14) 0.0333(13) 0.0491(15) 0.0152(11) 0.0108(12) 0.0136(11)
C1 0.0420(16) 0.0320(15) 0.0457(18) 0.0150(13) 0.0036(14) 0.0103(13)
C2 0.0414(15) 0.0314(14) 0.0398(17) 0.0142(12) 0.0018(13) 0.0087(12)
C3 0.0427(16) 0.0351(16) 0.0478(18) 0.0124(13) 0.0059(14) 0.0114(14)
C4 0.0550(18) 0.0310(15) 0.0424(18) 0.0064(13) -0.0025(14) 0.0125(13)
C5 0.059(2) 0.0298(15) 0.052(2) 0.0165(14) -0.0048(16) 0.0097(14)
C6 0.0519(18) 0.0313(15) 0.0508(19) 0.0181(13) 0.0017(15) 0.0054(14)
C7 0.0439(16) 0.0299(14) 0.0447(18) 0.0121(12) -0.0010(14) 0.0070(13)
C8 0.0476(17) 0.0331(15) 0.0499(19) 0.0161(13) 0.0064(15) 0.0083(14)
C9 0.0437(16) 0.0327(15) 0.0399(16) 0.0157(12) 0.0087(13) 0.0107(13)
C10 0.0336(14) 0.0418(16) 0.0436(17) 0.0115(12) 0.0035(13) 0.0093(14)
C11 0.0419(16) 0.0467(17) 0.0391(17) 0.0195(13) 0.0039(13) 0.0147(14)
C12 0.0384(15) 0.0390(15) 0.0344(16) 0.0163(12) 0.0079(12) 0.0103(13)
C13 0.0338(15) 0.0483(18) 0.0462(18) 0.0099(13) 0.0046(13) 0.0164(15)
C14 0.0376(16) 0.0460(17) 0.0467(18) 0.0144(13) -0.0010(13) 0.0168(15)
C15 0.0487(18) 0.0422(17) 0.0429(18) 0.0165(14) 0.0146(14) 0.0144(14)
O5 0.0533(14) 0.0570(15) 0.0764(18) 0.0148(11) 0.0215(12) 0.0325(13)
N2 0.0406(14) 0.0561(17) 0.0522(17) 0.0185(12) 0.0119(12) 0.0176(14)
C16 0.062(2) 0.0484(19) 0.049(2) 0.0273(16) 0.0127(16) 0.0164(16)
C17 0.060(2) 0.067(2) 0.065(2) 0.0222(18) 0.0136(18) 0.034(2)
C18 0.045(2) 0.115(4) 0.090(3) 0.029(2) 0.018(2) 0.024(3)

loop_
_atom_type_symbol
_atom_type_description
_atom_type_scat_dispersion_real
_atom_type_scat_dispersion_imag
_atom_type_scat_source
C C 0.0033 0.0016 'International Tables Vol C Tables 4.2.6.8 and 6.1.1.4'
H H 0.0000 0.0000 'International Tables Vol C Tables 4.2.6.8 and 6.1.1.4'
N N 0.0061 0.0033 'International Tables Vol C Tables 4.2.6.8 and 6.1.1.4'
O O 0.0106 0.0060 'International Tables Vol C Tables 4.2.6.8 and 6.1.1.4'
Br Br -0.2901 2.4595 'International Tables Vol C Tables 4.2.6.8 and 6.1.1.4'

loop_
_geom_angle_atom_site_label_1
_geom_angle_atom_site_label_2
_geom_angle_atom_site_label_3
_geom_angle
C15 O3 H3 109.5
C1 N1 C8 111.7(2)
C1 N1 C9 125.2(2)
C8 N1 C9 123.1(2)
O1 C1 N1 125.7(3)
O1 C1 C2 128.4(3)
N1 C1 C2 105.8(2)
C7 C2 C3 122.2(3)
C7 C2 C1 108.7(3)
C3 C2 C1 129.1(3)
C2 C3 C4 115.9(3)
C2 C3 H3A 122.1
C4 C3 H3A 122.1
C5 C4 C3 122.8(3)
C5 C4 Br1 119.2(2)
C3 C4 Br1 118.1(3)
C4 C5 C6 120.1(3)
C4 C5 H5 119.9
C6 C5 H5 119.9
C5 C6 C7 117.7(3)
C5 C6 H6 121.1
C7 C6 H6 121.1
C2 C7 C6 121.3(3)
C2 C7 C8 109.0(2)
C6 C7 C8 129.7(3)
O2 C8 N1 125.2(3)
O2 C8 C7 130.0(3)
N1 C8 C7 104.8(3)
C14 C9 C10 120.8(3)
C14 C9 N1 119.5(2)
C10 C9 N1 119.7(3)
C11 C10 C9 119.1(3)
C11 C10 H10 120.4
C9 C10 H10 120.4
C12 C11 C10 120.8(3)
C12 C11 H11 119.6
C10 C11 H11 119.6
C11 C12 C13 119.0(3)
C11 C12 C15 119.4(3)
C13 C12 C15 121.5(3)
C14 C13 C12 120.6(3)
C14 C13 H13 119.7
C12 C13 H13 119.7
C9 C14 C13 119.6(3)
C9 C14 H14 120.2
C13 C14 H14 120.2
O4 C15 O3 124.2(3)
O4 C15 C12 122.9(3)
O3 C15 C12 112.8(3)
C16 N2 C17 121.3(3)
C16 N2 C18 121.3(3)
C17 N2 C18 117.3(3)
O5 C16 N2 124.7(3)
O5 C16 H16 117.6
N2 C16 H16 117.6
N2 C17 H17A 109.5
N2 C17 H17B 109.5
H17A C17 H17B 109.5
N2 C17 H17C 109.5
H17A C17 H17C 109.5
H17B C17 H17C 109.5
N2 C18 H18A 109.5
N2 C18 H18B 109.5
H18A C18 H18B 109.5
N2 C18 H18C 109.5
H18A C18 H18C 109.5
H18B C18 H18C 109.5

loop_
_geom_bond_atom_site_label_1
_geom_bond_atom_site_label_2
_geom_bond_distance
Br1 C4 1.895(3)
O1 C1 1.210(3)
O2 C8 1.197(4)
O3 C15 1.321(4)
O3 H3 0.8200
O4 C15 1.199(4)
N1 C1 1.395(4)
N1 C8 1.425(4)
N1 C9 1.433(3)
C1 C2 1.484(4)
C2 C7 1.375(4)
C2 C3 1.382(4)
C3 C4 1.396(4)
C3 H3A 0.9300
C4 C5 1.383(5)
C5 C6 1.384(4)
C5 H5 0.9300
C6 C7 1.389(4)
C6 H6 0.9300
C7 C8 1.483(4)
C9 C14 1.377(4)
C9 C10 1.387(4)
C10 C11 1.387(4)
C10 H10 0.9300
C11 C12 1.385(4)
C11 H11 0.9300
C12 C13 1.391(4)
C12 C15 1.497(4)
C13 C14 1.382(4)
C13 H13 0.9300
C14 H14 0.9300
O5 C16 1.233(4)
N2 C16 1.312(4)
N2 C17 1.448(4)
N2 C18 1.450(4)
C16 H16 0.9300
C17 H17A 0.9600
C17 H17B 0.9600
C17 H17C 0.9600
C18 H18A 0.9600
C18 H18B 0.9600
C18 H18C 0.9600

loop_
_geom_hbond_atom_site_label_D
_geom_hbond_atom_site_label_H
_geom_hbond_atom_site_label_A
_geom_hbond_site_symmetry_A
_geom_hbond_distance_DH
_geom_hbond_distance_HA
_geom_hbond_distance_DA
_geom_hbond_angle_DHA
O3 H3 O5 1_665 0.82 1.77 2.583(3) 170
C5 H5 O1 1_545 0.93 2.54 3.343(4) 144
C14 H14 O1 1_655 0.93 2.49 3.413(4) 170
C16 H16 O4 1_545 0.93 2.54 3.352(4) 146
C18 H18A O5 1_655 0.96 2.53 3.262(5) 133

loop_
_geom_torsion_atom_site_label_1
_geom_torsion_atom_site_label_2
_geom_torsion_atom_site_label_3
_geom_torsion_atom_site_label_4
_geom_torsion
C8 N1 C1 O1 175.1(3)
C9 N1 C1 O1 -3.3(5)
C8 N1 C1 C2 -2.1(3)
C9 N1 C1 C2 179.4(2)
O1 C1 C2 C7 -174.2(3)
N1 C1 C2 C7 3.0(3)
O1 C1 C2 C3 4.4(5)
N1 C1 C2 C3 -178.5(3)
C7 C2 C3 C4 0.9(4)
C1 C2 C3 C4 -177.4(3)
C2 C3 C4 C5 0.9(4)
C2 C3 C4 Br1 -177.9(2)
C3 C4 C5 C6 -1.3(5)
Br1 C4 C5 C6 177.4(2)
C4 C5 C6 C7 0.0(5)
C3 C2 C7 C6 -2.2(5)
C1 C2 C7 C6 176.4(3)
C3 C2 C7 C8 178.6(3)
C1 C2 C7 C8 -2.7(3)
C5 C6 C7 C2 1.7(4)
C5 C6 C7 C8 -179.3(3)
C1 N1 C8 O2 180.0(3)
C9 N1 C8 O2 -1.5(5)
C1 N1 C8 C7 0.5(3)
C9 N1 C8 C7 179.1(2)
C2 C7 C8 O2 -177.9(3)
C6 C7 C8 O2 3.0(6)
C2 C7 C8 N1 1.4(3)
C6 C7 C8 N1 -177.6(3)
C1 N1 C9 C14 128.3(3)
C8 N1 C9 C14 -50.0(4)
C1 N1 C9 C10 -53.4(4)
C8 N1 C9 C10 128.3(3)
C14 C9 C10 C11 1.2(4)
N1 C9 C10 C11 -177.1(3)
C9 C10 C11 C12 0.1(4)
C10 C11 C12 C13 -0.9(4)
C10 C11 C12 C15 175.8(3)
C11 C12 C13 C14 0.4(5)
C15 C12 C13 C14 -176.2(3)
C10 C9 C14 C13 -1.7(5)
N1 C9 C14 C13 176.6(3)
C12 C13 C14 C9 0.9(5)
C11 C12 C15 O4 -6.1(5)
C13 C12 C15 O4 170.5(3)
C11 C12 C15 O3 175.2(3)
C13 C12 C15 O3 -8.2(4)
C17 N2 C16 O5 -2.6(5)
C18 N2 C16 O5 -179.3(4)

loop_
_cod_related_entry_id
_cod_related_entry_database
_cod_related_entry_code
1 ChemSpider 21124193
